data_7001532
loop_
_publ_author_name
'Kong, Fang'
'Hu, Chun-Li'
'Hu, Ting'
'Zhou, Yong'
'Mao, Jiang-Gao'

_publ_section_title
;
 Explorations of new phases in the GaIII/InIII--MoVI--SeIV/TeIV--O
 systems
;
_journal_issue 25
_journal_name_full 'Dalton Transactions'
_journal_page_first 4962
_journal_page_last 4970
_journal_paper_doi 10.1039/b903616d
_journal_year 2009
_chemical_formula_sum 'Ga2 Mo O10 Te2'
_chemical_formula_weight 650.58
_chemical_name_systematic
;
?
;
_space_group_IT_number 62
_symmetry_cell_setting orthorhombic
_symmetry_space_group_name_Hall '-P 2ac 2n'
_symmetry_space_group_name_H-M 'P n m a'
_atom_sites_solution_primary direct
_atom_sites_solution_secondary difmap
_audit_creation_method SHELXL-97
_cell_angle_alpha 90.00
_cell_angle_beta 90.00
_cell_angle_gamma 90.00
_cell_formula_units_Z 4
_cell_length_a 8.751(4)
_cell_length_b 6.066(2)
_cell_length_c 15.130(7)
_cell_measurement_temperature 293(2)
_cell_measurement_theta_max 27.4719
_cell_measurement_theta_min 2.6885
_cell_volume 803.2(6)
_computing_structure_refinement 'SHELXL-97 (Sheldrick, 1997)'
_computing_structure_solution 'SHELXS-97 (Sheldrick, 1990)'
_diffrn_ambient_temperature 293(2)
_diffrn_measured_fraction_theta_full 0.985
_diffrn_measured_fraction_theta_max 0.985
_diffrn_measurement_device_type Saturn70
_diffrn_measurement_method CCD_Profile_fitting
_diffrn_radiation_monochromator graphite
_diffrn_radiation_source 'fine-focus sealed tube'
_diffrn_radiation_type MoK\a
_diffrn_radiation_wavelength 0.71073
_diffrn_reflns_av_R_equivalents 0.0210
_diffrn_reflns_av_sigmaI/netI 0.0134
_diffrn_reflns_limit_h_max 11
_diffrn_reflns_limit_h_min -11
_diffrn_reflns_limit_k_max 7
_diffrn_reflns_limit_k_min -7
_diffrn_reflns_limit_l_max 19
_diffrn_reflns_limit_l_min -17
_diffrn_reflns_number 5899
_diffrn_reflns_theta_full 27.48
_diffrn_reflns_theta_max 27.48
_diffrn_reflns_theta_min 3.56
_exptl_absorpt_coefficient_mu 15.363
_exptl_absorpt_correction_T_max 1.0000
_exptl_absorpt_correction_T_min 0.8913
_exptl_absorpt_correction_type multi-scan
_exptl_crystal_colour Colorless
_exptl_crystal_density_diffrn 5.381
_exptl_crystal_density_method 'not measured'
_exptl_crystal_description Prism
_exptl_crystal_F_000 1152
_exptl_crystal_size_max 0.07
_exptl_crystal_size_mid 0.04
_exptl_crystal_size_min 0.02
_refine_diff_density_max 0.429
_refine_diff_density_min -0.391
_refine_diff_density_rms 0.103
_refine_ls_extinction_method none
_refine_ls_goodness_of_fit_ref 1.094
_refine_ls_matrix_type full
_refine_ls_number_parameters 79
_refine_ls_number_reflns 987
_refine_ls_number_restraints 0
_refine_ls_restrained_S_all 1.094
_refine_ls_R_factor_all 0.0145
_refine_ls_R_factor_gt 0.0131
_refine_ls_shift/su_max 0.002
_refine_ls_shift/su_mean 0.000
_refine_ls_structure_factor_coef Fsqd
_refine_ls_weighting_details 'calc w=1/[\s^2^(Fo^2^)+(0.0146P)^2^+0.7007P] where P=(Fo^2^+2Fc^2^)/3'
_refine_ls_weighting_scheme calc
_refine_ls_wR_factor_gt 0.0287
_refine_ls_wR_factor_ref 0.0292
_reflns_number_gt 952
_reflns_number_total 987
_reflns_threshold_expression >2sigma(I)
_cod_data_source_file b903616d.txt
_cod_data_source_block Ga2MoTe2O10
_cod_depositor_comments
;
The following automatic conversions were performed:
'_exptl_absorpt_correction_type' value 'Multi-scan' changed to
'multi-scan' according to
'/home/saulius/struct/CIF-dictionaries/cif_core.dic' dictionary named
'cif_core.dic' version 2.4.1 from 2010-06-29.

Automatic conversion script
Id: cif_fix_enum 1527 2010-12-29 10:47:43Z saulius 
;
_cod_original_cell_volume 803.1(6)
_cod_original_sg_symbol_H-M Pnma
_cod_database_code 7001532

loop_
_symmetry_equiv_pos_as_xyz
'x, y, z'
'-x+1/2, -y, z+1/2'
'-x, y+1/2, -z'
'x+1/2, -y+1/2, -z+1/2'
'-x, -y, -z'
'x-1/2, y, -z-1/2'
'x, -y-1/2, z'
'-x-1/2, y-1/2, z-1/2'

loop_
_atom_site_label
_atom_site_type_symbol
_atom_site_fract_x
_atom_site_fract_y
_atom_site_fract_z
_atom_site_U_iso_or_equiv
_atom_site_adp_type
_atom_site_occupancy
_atom_site_symmetry_multiplicity
_atom_site_calc_flag
_atom_site_refinement_flags
_atom_site_disorder_assembly
_atom_site_disorder_group
Ga1 Ga 0.99203(3) -0.00486(4) 0.646288(18) 0.00703(8) Uani 1 1 d . . .
Mo1 Mo 0.67033(3) -0.2500 0.665423(19) 0.00670(8) Uani 1 2 d S . .
Te1 Te 0.74302(3) 0.2500 0.490524(14) 0.00640(7) Uani 1 2 d S . .
Te2 Te 0.81315(2) 0.2500 0.814617(14) 0.00617(7) Uani 1 2 d S . .
O1 O 0.82558(19) 0.0172(3) 0.42546(12) 0.0101(4) Uani 1 1 d . . .
O2 O 0.8985(3) 0.2500 0.57688(15) 0.0084(5) Uani 1 2 d S . .
O3 O 0.5954(3) 0.2500 0.79744(15) 0.0067(5) Uani 1 2 d S . .
O4 O 0.83122(18) 0.0143(3) 0.73386(12) 0.0091(3) Uani 1 1 d . . .
O5 O 0.5853(3) -0.2500 0.77716(16) 0.0084(5) Uani 1 2 d S . .
O6 O 0.8708(3) -0.2500 0.60334(15) 0.0072(5) Uani 1 2 d S . .
O7 O 0.5847(2) -0.0305(3) 0.61366(12) 0.0147(4) Uani 1 1 d . . .

loop_
_atom_site_aniso_label
_atom_site_aniso_U_11
_atom_site_aniso_U_22
_atom_site_aniso_U_33
_atom_site_aniso_U_23
_atom_site_aniso_U_13
_atom_site_aniso_U_12
Ga1 0.00613(13) 0.00555(15) 0.00942(13) -0.00051(9) 0.00071(9) -0.00064(10)
Mo1 0.00513(13) 0.00754(15) 0.00743(14) 0.000 0.00062(10) 0.000
Te1 0.00563(11) 0.00657(12) 0.00701(11) 0.000 0.00057(7) 0.000
Te2 0.00510(11) 0.00586(12) 0.00753(11) 0.000 0.00002(7) 0.000
O1 0.0096(8) 0.0089(8) 0.0119(8) -0.0024(7) 0.0033(7) -0.0009(7)
O2 0.0095(11) 0.0054(11) 0.0104(11) 0.000 -0.0019(10) 0.000
O3 0.0052(11) 0.0072(11) 0.0077(11) 0.000 -0.0001(9) 0.000
O4 0.0083(8) 0.0075(8) 0.0116(9) -0.0021(7) 0.0029(6) -0.0006(6)
O5 0.0080(11) 0.0064(11) 0.0107(11) 0.000 0.0023(9) 0.000
O6 0.0083(11) 0.0073(12) 0.0061(11) 0.000 -0.0005(9) 0.000
O7 0.0142(9) 0.0154(9) 0.0146(9) 0.0040(7) -0.0005(7) 0.0018(7)

loop_
_atom_type_symbol
_atom_type_description
_atom_type_scat_dispersion_real
_atom_type_scat_dispersion_imag
_atom_type_scat_source
O O 0.0106 0.0060 'International Tables Vol C Tables 4.2.6.8 and 6.1.1.4'
Ga Ga 0.2307 1.6083 'International Tables Vol C Tables 4.2.6.8 and 6.1.1.4'
Mo Mo -1.6832 0.6857 'International Tables Vol C Tables 4.2.6.8 and 6.1.1.4'
Te Te -0.5308 1.6751 'International Tables Vol C Tables 4.2.6.8 and 6.1.1.4'

loop_
_geom_angle_atom_site_label_1
_geom_angle_atom_site_label_2
_geom_angle_atom_site_label_3
_geom_angle
_geom_angle_site_symmetry_1
_geom_angle_site_symmetry_3
_geom_angle_publ_flag
O1 Ga1 O4 170.88(7) 5_756 . ?
O1 Ga1 O6 103.53(9) 5_756 . ?
O4 Ga1 O6 82.97(9) . . ?
O1 Ga1 O3 83.95(9) 5_756 6_657 ?
O4 Ga1 O3 89.49(9) . 6_657 ?
O6 Ga1 O3 172.46(9) . 6_657 ?
O1 Ga1 O2 94.12(9) 5_756 . ?
O4 Ga1 O2 90.87(9) . . ?
O6 Ga1 O2 100.90(8) . . ?
O3 Ga1 O2 79.25(8) 6_657 . ?
O1 Ga1 O5 87.72(9) 5_756 6_657 ?
O4 Ga1 O5 86.93(9) . 6_657 ?
O6 Ga1 O5 81.45(8) . 6_657 ?
O3 Ga1 O5 98.10(8) 6_657 6_657 ?
O2 Ga1 O5 176.57(8) . 6_657 ?
O1 Ga1 Ga1 87.77(5) 5_756 7 ?
O4 Ga1 Ga1 93.43(5) . 7 ?
O6 Ga1 Ga1 39.92(6) . 7 ?
O3 Ga1 Ga1 141.21(5) 6_657 7 ?
O2 Ga1 Ga1 139.26(5) . 7 ?
O5 Ga1 Ga1 43.62(5) 6_657 7 ?
O7 Mo1 O7 101.72(13) 7 . ?
O7 Mo1 O5 103.99(8) 7 . ?
O7 Mo1 O5 103.99(8) . . ?
O7 Mo1 O6 99.75(8) 7 . ?
O7 Mo1 O6 99.75(8) . . ?
O5 Mo1 O6 141.91(10) . . ?
O7 Mo1 O4 169.25(7) 7 . ?
O7 Mo1 O4 86.21(8) . . ?
O5 Mo1 O4 80.76(7) . . ?
O6 Mo1 O4 71.50(7) . . ?
O7 Mo1 O4 86.21(8) 7 7 ?
O7 Mo1 O4 169.25(7) . 7 ?
O5 Mo1 O4 80.76(7) . 7 ?
O6 Mo1 O4 71.50(7) . 7 ?
O4 Mo1 O4 85.05(9) . 7 ?
O1 Te1 O1 98.29(11) 7_565 . ?
O1 Te1 O2 94.94(7) 7_565 . ?
O1 Te1 O2 94.94(7) . . ?
O4 Te2 O4 98.50(11) . 7_565 ?
O4 Te2 O3 89.74(7) . . ?
O4 Te2 O3 89.74(7) 7_565 . ?
Te1 O1 Ga1 130.20(9) . 5_756 ?
Te1 O2 Ga1 130.24(5) . 7_565 ?
Te1 O2 Ga1 130.24(5) . . ?
Ga1 O2 Ga1 98.52(10) 7_565 . ?
Te2 O3 Ga1 113.20(8) . 4_456 ?
Te2 O3 Ga1 113.20(8) . 6_557 ?
Ga1 O3 Ga1 102.43(11) 4_456 6_557 ?
Te2 O4 Ga1 123.31(9) . . ?
Te2 O4 Mo1 138.16(8) . . ?
Ga1 O4 Mo1 95.29(7) . . ?
Mo1 O5 Ga1 132.55(6) . 4_446 ?
Mo1 O5 Ga1 132.55(6) . 6_557 ?
Ga1 O5 Ga1 92.75(10) 4_446 6_557 ?
Ga1 O6 Ga1 100.17(11) . 7 ?
Ga1 O6 Mo1 108.91(8) . . ?
Ga1 O6 Mo1 108.91(8) 7 . ?

loop_
_geom_bond_atom_site_label_1
_geom_bond_atom_site_label_2
_geom_bond_distance
_geom_bond_site_symmetry_2
_geom_bond_publ_flag
Ga1 O1 1.9317(18) 5_756 ?
Ga1 O4 1.9362(18) . ?
Ga1 O6 1.9387(16) . ?
Ga1 O3 1.9833(15) 6_657 ?
Ga1 O2 2.0404(16) . ?
Ga1 O5 2.0542(17) 6_657 ?
Ga1 Ga1 2.9740(13) 7 ?
Mo1 O7 1.7170(18) 7 ?
Mo1 O7 1.7170(18) . ?
Mo1 O5 1.847(2) . ?
Mo1 O6 1.990(2) . ?
Mo1 O4 2.3715(18) . ?
Mo1 O4 2.3715(18) 7 ?
Te1 O1 1.8667(17) 7_565 ?
Te1 O1 1.8667(17) . ?
Te1 O2 1.886(2) . ?
Te2 O4 1.8875(18) . ?
Te2 O4 1.8875(18) 7_565 ?
Te2 O3 1.923(2) . ?
O1 Ga1 1.9317(18) 5_756 ?
O2 Ga1 2.0404(16) 7_565 ?
O3 Ga1 1.9833(15) 4_456 ?
O3 Ga1 1.9833(15) 6_557 ?
O5 Ga1 2.0542(17) 4_446 ?
O5 Ga1 2.0542(17) 6_557 ?
O6 Ga1 1.9387(16) 7 ?
